data_1547564
loop_
_publ_author_name
'Liu, Honglei'
'Jia, Hao'
'Wang, Bo'
'Xiao, Yumei'
'Guo, Hongchao'

_publ_section_title
;
 Synthesis of Spirobidihydropyrazole through Double 1,3-Dipolar
 Cycloaddition of Nitrilimines with Allenoates.
;
_journal_issue 18
_journal_name_full 'Organic letters'
_journal_page_first 4714
_journal_page_last 4717
_journal_paper_doi 10.1021/acs.orglett.7b01961
_journal_volume 19
_journal_year 2017
_chemical_formula_moiety 'C39 H34 N4 O2'
_chemical_formula_sum 'C39 H34 N4 O2'
_chemical_formula_weight 590.70
_space_group_crystal_system monoclinic
_space_group_IT_number 14
_space_group_name_Hall '-P 2ybc'
_space_group_name_H-M_alt 'P 1 21/c 1'
_symmetry_space_group_name_Hall '-P 2ybc'
_symmetry_space_group_name_H-M 'P 1 21/c 1'
_atom_sites_solution_hydrogens geom
_atom_sites_solution_primary direct
_audit_creation_date 2016-06-17
_audit_creation_method
;
Olex2 1.2
(compiled 2016.02.19 svn.r3266 for OlexSys, GUI svn.r5155)
;
_cell_angle_alpha 90
_cell_angle_beta 102.647(5)
_cell_angle_gamma 90
_cell_formula_units_Z 4
_cell_length_a 9.704(3)
_cell_length_b 18.770(5)
_cell_length_c 17.000(4)
_cell_measurement_reflns_used 9326
_cell_measurement_temperature 173.1500
_cell_measurement_theta_max 27.4521
_cell_measurement_theta_min 2.4093
_cell_volume 3021.3(14)
_computing_cell_refinement 'CrystalClear (Rigaku Inc., 2007)'
_computing_data_collection 'CrystalClear (Rigaku Inc., 2007)'
_computing_data_reduction 'CrystalClear (Rigaku Inc., 2007)'
_computing_molecular_graphics 'Olex2 (Dolomanov et al., 2009)'
_computing_publication_material 'CIFTAB (Sheldrick, 2013)'
_computing_structure_refinement 'SHELXL (Sheldrick, 2014)'
_computing_structure_solution
;
'SHELXT (Sheldrick, 2014)'
;
_diffrn_ambient_temperature 173.1500
_diffrn_detector_area_resol_mean 28.5714
_diffrn_measured_fraction_theta_full 0.997
_diffrn_measured_fraction_theta_max 0.996
_diffrn_measurement_details
;
scan:
    Number of images: 354
               Slice: -110.0000 - 67.0000
         Image width: 0.5000
            Exp time: 35.0000
       Rotation axis: Omega
               Omega: 0.0000
                 Chi: 45.0000
                 Phi: 0.0000
                 XTD: 40.1364
              2theta: -20.4839
scan:
    Number of images: 240
               Slice: -80.0000 - 40.0000
         Image width: 0.5000
            Exp time: 35.0000
       Rotation axis: Omega
               Omega: 0.0000
                 Chi: 45.0000
                 Phi: 180.0000
                 XTD: 40.1364
              2theta: -20.4839
;
_diffrn_measurement_device
;
Saturn724+ (2x2 bin mode)
;
_diffrn_measurement_device_details
;
AFC10: Fixed Chi 2 circle
;
_diffrn_measurement_device_type 'Saturn724+ CCD'
_diffrn_measurement_method '\w scans at fixed \c = 45\%'
_diffrn_orient_matrix_type d*Trek
_diffrn_orient_matrix_UB_11 0.0379
_diffrn_orient_matrix_UB_12 0.0014
_diffrn_orient_matrix_UB_13 0.0986
_diffrn_orient_matrix_UB_21 -0.0278
_diffrn_orient_matrix_UB_22 0.0443
_diffrn_orient_matrix_UB_23 0.0101
_diffrn_orient_matrix_UB_31 -0.0408
_diffrn_orient_matrix_UB_32 -0.0325
_diffrn_orient_matrix_UB_33 0.0303
_diffrn_radiation_detector CCD
_diffrn_radiation_monochromator 'Graphite Monochromator'
_diffrn_radiation_type MoK\a
_diffrn_radiation_wavelength 0.71073
_diffrn_reflns_av_R_equivalents 0.0533
_diffrn_reflns_av_unetI/netI 0.0613
_diffrn_reflns_Laue_measured_fraction_full 0.997
_diffrn_reflns_Laue_measured_fraction_max 0.996
_diffrn_reflns_limit_h_max 12
_diffrn_reflns_limit_h_min -12
_diffrn_reflns_limit_k_max 24
_diffrn_reflns_limit_k_min -24
_diffrn_reflns_limit_l_max 21
_diffrn_reflns_limit_l_min -22
_diffrn_reflns_number 21291
_diffrn_reflns_point_group_measured_fraction_full 0.997
_diffrn_reflns_point_group_measured_fraction_max 0.996
_diffrn_reflns_theta_full 26.000
_diffrn_reflns_theta_max 27.459
_diffrn_reflns_theta_min 2.481
_diffrn_source 'Sealed Tube'
_diffrn_source_current 30.0000
_diffrn_source_power 1.5000
_diffrn_source_voltage 50.0000
_exptl_absorpt_coefficient_mu 0.081
_exptl_absorpt_correction_T_max 1.00000
_exptl_absorpt_correction_T_min 0.89974
_exptl_absorpt_correction_type multi-scan
_exptl_absorpt_process_details 'CrystalClear (Rigaku Inc., 2007)'
_exptl_crystal_colour Colorless
_exptl_crystal_density_diffrn 1.299
_exptl_crystal_description Plate
_exptl_crystal_F_000 1248
_exptl_crystal_size_max 0.435
_exptl_crystal_size_mid 0.243
_exptl_crystal_size_min 0.087
_refine_diff_density_max 0.219
_refine_diff_density_min -0.190
_refine_diff_density_rms 0.043
_refine_ls_extinction_method none
_refine_ls_goodness_of_fit_ref 1.208
_refine_ls_hydrogen_treatment constr
_refine_ls_matrix_type full
_refine_ls_number_parameters 418
_refine_ls_number_reflns 6889
_refine_ls_number_restraints 0
_refine_ls_restrained_S_all 1.208
_refine_ls_R_factor_all 0.1030
_refine_ls_R_factor_gt 0.0785
_refine_ls_shift/su_max 0.000
_refine_ls_shift/su_mean 0.000
_refine_ls_structure_factor_coef Fsqd
_refine_ls_weighting_details 'w=1/[\s^2^(Fo^2^)+(0.0198P)^2^+1.7016P] where P=(Fo^2^+2Fc^2^)/3'
_refine_ls_weighting_scheme calc
_refine_ls_wR_factor_gt 0.1164
_refine_ls_wR_factor_ref 0.1241
_reflns_Friedel_coverage 0.000
_reflns_number_gt 5487
_reflns_number_total 6889
_reflns_threshold_expression 'I > 2\s(I)'
_cod_data_source_file ol7b01961_si_002.cif
_cod_data_source_block sa4894a
_cod_original_cell_volume 3021.2(13)
_cod_database_code 1547564
_shelx_space_group_comment
;
The symmetry employed for this shelxl refinement is uniquely defined
by the following loop, which should always be used as a source of
symmetry information in preference to the above space-group names.
They are only intended as comments.
;
_diffrn_number_total 7109
_olex2_refinement_description
;
1. Fixed Uiso
 At 1.2 times of:
  All C(H) groups, All C(H,H) groups, All C(H,H,H,H) groups
 At 1.5 times of:
  All C(H,H,H) groups
2. Others
 Sof(H38C)=Sof(H38D)=Sof(C39A)=Sof(H39D)=Sof(H39E)=Sof(H39F)=1-FVAR(1)
 Sof(H38A)=Sof(H38B)=Sof(C39)=Sof(H39A)=Sof(H39B)=Sof(H39C)=FVAR(1)
3.a Secondary CH2 refined with riding coordinates:
 C4(H4A,H4B), C6(H6A,H6B), C38(H38A,H38B), C38(H38C,H38D)
3.b Aromatic/amide H refined with riding coordinates:
 C8(H8), C9(H9), C10(H10), C11(H11), C12(H12), C14(H14), C15(H15), C16(H16),
 C17(H17), C18(H18), C20(H20), C21(H21), C22(H22), C23(H23), C24(H24), C26(H26),
  C27(H27), C28(H28), C29(H29), C30(H30), C32(H32), C33(H33), C34(H34),
 C35(H35), C36(H36)
3.c Idealised Me refined as rotating group:
 C39(H39A,H39B,H39C), C39A(H39D,H39E,H39F)
;
_shelx_shelxl_version_number 2014/7
_olex2_submission_special_instructions 'No special instructions were received'

loop_
_space_group_symop_operation_xyz
'x, y, z'
'-x, y+1/2, -z+1/2'
'-x, -y, -z'
'x, -y-1/2, z-1/2'

loop_
_atom_site_label
_atom_site_type_symbol
_atom_site_fract_x
_atom_site_fract_y
_atom_site_fract_z
_atom_site_U_iso_or_equiv
_atom_site_adp_type
_atom_site_occupancy
_atom_site_site_symmetry_order
_atom_site_calc_flag
_atom_site_refinement_flags_posn
_atom_site_refinement_flags_occupancy
_atom_site_disorder_assembly
_atom_site_disorder_group
O1 O 0.62898(18) 0.38915(9) 0.79222(10) 0.0377(4) Uani 1 1 d . . . .
O2 O 0.59932(18) 0.40123(8) 0.65759(9) 0.0349(4) Uani 1 1 d . . . .
N1 N 0.55816(18) 0.24140(9) 0.77248(11) 0.0254(4) Uani 1 1 d . . . .
N2 N 0.44928(18) 0.19234(9) 0.75009(10) 0.0253(4) Uani 1 1 d . . . .
N3 N 0.32167(19) 0.34442(9) 0.67745(10) 0.0255(4) Uani 1 1 d . . . .
N4 N 0.24498(19) 0.37832(9) 0.60918(10) 0.0268(4) Uani 1 1 d . . . .
C1 C 0.5671(2) 0.28676(11) 0.70294(13) 0.0242(5) Uani 1 1 d . . . .
C2 C 0.4086(2) 0.28336(11) 0.65428(12) 0.0233(5) Uani 1 1 d . . . .
C3 C 0.3672(2) 0.21208(11) 0.68354(12) 0.0232(4) Uani 1 1 d . . . .
C4 C 0.3826(2) 0.29307(11) 0.56218(12) 0.0252(5) Uani 1 1 d . . . .
H4A H 0.4691 0.3059 0.5459 0.030 Uiso 1 1 calc R . . .
H4B H 0.3446 0.2499 0.5342 0.030 Uiso 1 1 calc R . . .
C5 C 0.2769(2) 0.35266(11) 0.54554(12) 0.0242(5) Uani 1 1 d . . . .
C6 C 0.6774(2) 0.25711(11) 0.65675(13) 0.0268(5) Uani 1 1 d . . . .
H6A H 0.6772 0.2884 0.6113 0.032 Uiso 1 1 calc R . . .
H6B H 0.7700 0.2609 0.6924 0.032 Uiso 1 1 calc R . . .
C7 C 0.6607(2) 0.18111(11) 0.62494(14) 0.0267(5) Uani 1 1 d . . . .
C8 C 0.6942(2) 0.12302(12) 0.67639(15) 0.0340(5) Uani 1 1 d . . . .
H8 H 0.7207 0.1304 0.7318 0.041 Uiso 1 1 calc R . . .
C9 C 0.6886(3) 0.05411(13) 0.64590(16) 0.0395(6) Uani 1 1 d . . . .
H9 H 0.7104 0.0157 0.6810 0.047 Uiso 1 1 calc R . . .
C10 C 0.6507(3) 0.04234(13) 0.56372(16) 0.0405(6) Uani 1 1 d . . . .
H10 H 0.6466 -0.0038 0.5435 0.049 Uiso 1 1 calc R . . .
C11 C 0.6192(2) 0.09948(13) 0.51208(15) 0.0379(6) Uani 1 1 d . . . .
H11 H 0.5945 0.0919 0.4567 0.045 Uiso 1 1 calc R . . .
C12 C 0.6242(2) 0.16847(12) 0.54247(14) 0.0303(5) Uani 1 1 d . . . .
H12 H 0.6029 0.2067 0.5071 0.036 Uiso 1 1 calc R . . .
C13 C 0.6624(2) 0.22373(11) 0.84140(12) 0.0248(5) Uani 1 1 d . . . .
C14 C 0.6295(2) 0.17401(12) 0.89515(13) 0.0310(5) Uani 1 1 d . . . .
H14 H 0.5391 0.1547 0.8859 0.037 Uiso 1 1 calc R . . .
C15 C 0.7296(3) 0.15305(13) 0.96213(14) 0.0362(6) Uani 1 1 d . . . .
H15 H 0.7065 0.1192 0.9970 0.043 Uiso 1 1 calc R . . .
C16 C 0.8637(3) 0.18207(13) 0.97764(14) 0.0366(6) Uani 1 1 d . . . .
H16 H 0.9314 0.1676 1.0224 0.044 Uiso 1 1 calc R . . .
C17 C 0.8954(2) 0.23279(13) 0.92575(14) 0.0351(6) Uani 1 1 d . . . .
H17 H 0.9850 0.2531 0.9363 0.042 Uiso 1 1 calc R . . .
C18 C 0.7964(2) 0.25412(12) 0.85819(14) 0.0315(5) Uani 1 1 d . . . .
H18 H 0.8195 0.2887 0.8241 0.038 Uiso 1 1 calc R . . .
C19 C 0.2526(2) 0.16452(11) 0.64339(12) 0.0245(5) Uani 1 1 d . . . .
C20 C 0.1181(2) 0.18969(12) 0.60867(13) 0.0287(5) Uani 1 1 d . . . .
H20 H 0.1005 0.2384 0.6063 0.034 Uiso 1 1 calc R . . .
C21 C 0.0106(2) 0.14234(13) 0.57759(13) 0.0327(5) Uani 1 1 d . . . .
H21 H -0.0795 0.1594 0.5552 0.039 Uiso 1 1 calc R . . .
C22 C 0.0364(2) 0.06983(13) 0.57965(13) 0.0333(5) Uani 1 1 d . . . .
H22 H -0.0366 0.0382 0.5597 0.040 Uiso 1 1 calc R . . .
C23 C 0.1702(3) 0.04448(13) 0.61125(14) 0.0372(6) Uani 1 1 d . . . .
H23 H 0.1881 -0.0042 0.6113 0.045 Uiso 1 1 calc R . . .
C24 C 0.2780(2) 0.09149(12) 0.64296(14) 0.0315(5) Uani 1 1 d . . . .
H24 H 0.3683 0.0742 0.6642 0.038 Uiso 1 1 calc R . . .
C25 C 0.2536(2) 0.34766(11) 0.74400(12) 0.0242(5) Uani 1 1 d . . . .
C26 C 0.3290(2) 0.34009(11) 0.82314(13) 0.0291(5) Uani 1 1 d . . . .
H26 H 0.4234 0.3265 0.8337 0.035 Uiso 1 1 calc R . . .
C27 C 0.2627(3) 0.35291(12) 0.88647(14) 0.0330(5) Uani 1 1 d . . . .
H27 H 0.3137 0.3473 0.9392 0.040 Uiso 1 1 calc R . . .
C28 C 0.1237(3) 0.37370(12) 0.87303(14) 0.0374(6) Uani 1 1 d . . . .
H28 H 0.0816 0.3832 0.9161 0.045 Uiso 1 1 calc R . . .
C29 C 0.0475(3) 0.38028(13) 0.79450(15) 0.0374(6) Uani 1 1 d . . . .
H29 H -0.0469 0.3939 0.7845 0.045 Uiso 1 1 calc R . . .
C30 C 0.1112(2) 0.36668(12) 0.73068(14) 0.0303(5) Uani 1 1 d . . . .
H30 H 0.0583 0.3703 0.6781 0.036 Uiso 1 1 calc R . . .
C31 C 0.2082(2) 0.37966(12) 0.46506(13) 0.0285(5) Uani 1 1 d . . . .
C32 C 0.1258(3) 0.44154(13) 0.45759(14) 0.0385(6) Uani 1 1 d . . . .
H32 H 0.1227 0.4685 0.5031 0.046 Uiso 1 1 calc R . . .
C33 C 0.0491(3) 0.46281(16) 0.38303(16) 0.0482(7) Uani 1 1 d . . . .
H33 H -0.0059 0.5038 0.3786 0.058 Uiso 1 1 calc R . . .
C34 C 0.0537(3) 0.42350(17) 0.31530(15) 0.0477(7) Uani 1 1 d . . . .
H34 H 0.0008 0.4375 0.2653 0.057 Uiso 1 1 calc R . . .
C35 C 0.1369(3) 0.36340(16) 0.32180(15) 0.0444(7) Uani 1 1 d . . . .
H35 H 0.1409 0.3372 0.2759 0.053 Uiso 1 1 calc R . . .
C36 C 0.2146(2) 0.34178(13) 0.39614(13) 0.0337(5) Uani 1 1 d . . . .
H36 H 0.2716 0.3015 0.3998 0.040 Uiso 1 1 calc R . . .
C37 C 0.6024(2) 0.36456(12) 0.72559(14) 0.0274(5) Uani 1 1 d . . . .
C38 C 0.6063(3) 0.47902(13) 0.66522(19) 0.0538(8) Uani 1 1 d . . . .
H38A H 0.6863 0.4918 0.7079 0.065 Uiso 0.577(5) 1 calc R P A 1
H38B H 0.6216 0.4993 0.6154 0.065 Uiso 0.577(5) 1 calc R P A 1
H38C H 0.7026 0.4957 0.6836 0.065 Uiso 0.423(5) 1 calc R P A 2
H38D H 0.5489 0.4965 0.7012 0.065 Uiso 0.423(5) 1 calc R P A 2
C39 C 0.4792(6) 0.5091(2) 0.6828(3) 0.0548(16) Uani 0.577(5) 1 d . P A 1
H39A H 0.4022 0.5028 0.6371 0.082 Uiso 0.577(5) 1 calc GR P A 1
H39B H 0.4932 0.5589 0.6942 0.082 Uiso 0.577(5) 1 calc GR P A 1
H39C H 0.4578 0.4853 0.7287 0.082 Uiso 0.577(5) 1 calc GR P A 1
C39A C 0.5386(7) 0.5022(3) 0.5683(4) 0.0445(19) Uani 0.423(5) 1 d . P A 2
H39D H 0.5954 0.4821 0.5343 0.067 Uiso 0.423(5) 1 calc GR P A 2
H39E H 0.5382 0.5532 0.5635 0.067 Uiso 0.423(5) 1 calc GR P A 2
H39F H 0.4437 0.4846 0.5522 0.067 Uiso 0.423(5) 1 calc GR P A 2

loop_
_atom_site_aniso_label
_atom_site_aniso_U_11
_atom_site_aniso_U_22
_atom_site_aniso_U_33
_atom_site_aniso_U_23
_atom_site_aniso_U_13
_atom_site_aniso_U_12
O1 0.0440(10) 0.0363(9) 0.0316(9) -0.0099(8) 0.0058(8) -0.0093(8)
O2 0.0505(11) 0.0210(8) 0.0365(9) 0.0002(7) 0.0166(8) -0.0050(7)
N1 0.0226(9) 0.0256(9) 0.0259(10) 0.0031(8) 0.0008(7) -0.0057(7)
N2 0.0223(9) 0.0243(9) 0.0277(10) -0.0004(8) 0.0019(8) -0.0034(7)
N3 0.0294(10) 0.0258(9) 0.0215(9) 0.0027(8) 0.0058(8) 0.0054(8)
N4 0.0286(10) 0.0279(10) 0.0236(9) 0.0038(8) 0.0053(8) 0.0035(8)
C1 0.0239(11) 0.0237(11) 0.0250(11) 0.0007(9) 0.0053(9) -0.0010(9)
C2 0.0233(11) 0.0242(11) 0.0226(11) -0.0006(9) 0.0051(9) 0.0008(9)
C3 0.0202(11) 0.0262(11) 0.0224(11) 0.0002(9) 0.0032(8) 0.0017(8)
C4 0.0271(12) 0.0242(11) 0.0246(11) 0.0000(9) 0.0064(9) 0.0009(9)
C5 0.0251(11) 0.0260(11) 0.0225(11) 0.0009(9) 0.0073(9) 0.0018(9)
C6 0.0231(11) 0.0278(11) 0.0289(12) -0.0005(10) 0.0042(9) -0.0003(9)
C7 0.0187(11) 0.0265(11) 0.0345(13) -0.0013(10) 0.0049(9) 0.0015(9)
C8 0.0309(13) 0.0336(13) 0.0371(13) -0.0008(11) 0.0062(10) 0.0075(10)
C9 0.0392(15) 0.0301(13) 0.0485(16) 0.0050(12) 0.0078(12) 0.0078(11)
C10 0.0340(14) 0.0283(12) 0.0552(17) -0.0104(12) 0.0009(12) 0.0010(10)
C11 0.0317(13) 0.0400(14) 0.0376(14) -0.0110(12) -0.0018(11) 0.0033(11)
C12 0.0250(12) 0.0305(12) 0.0335(13) -0.0019(10) 0.0025(10) 0.0021(9)
C13 0.0250(11) 0.0264(11) 0.0220(11) -0.0021(9) 0.0028(9) 0.0004(9)
C14 0.0276(12) 0.0329(12) 0.0300(12) 0.0013(10) 0.0012(10) -0.0039(10)
C15 0.0397(14) 0.0379(13) 0.0269(12) 0.0041(11) -0.0013(10) -0.0018(11)
C16 0.0335(14) 0.0423(14) 0.0275(13) -0.0025(11) -0.0077(10) 0.0061(11)
C17 0.0234(12) 0.0445(15) 0.0339(13) -0.0047(12) -0.0012(10) -0.0025(10)
C18 0.0296(13) 0.0346(13) 0.0286(12) -0.0008(10) 0.0028(10) -0.0053(10)
C19 0.0238(11) 0.0276(11) 0.0215(11) 0.0016(9) 0.0033(9) -0.0008(9)
C20 0.0277(12) 0.0290(12) 0.0278(12) 0.0010(10) 0.0027(9) 0.0009(9)
C21 0.0243(12) 0.0449(14) 0.0271(12) 0.0003(11) 0.0019(9) -0.0027(10)
C22 0.0309(13) 0.0387(13) 0.0294(12) -0.0069(11) 0.0046(10) -0.0115(10)
C23 0.0415(15) 0.0281(12) 0.0400(14) -0.0054(11) 0.0048(11) -0.0050(11)
C24 0.0261(12) 0.0308(12) 0.0343(13) -0.0015(10) -0.0005(10) 0.0000(10)
C25 0.0293(12) 0.0208(10) 0.0231(11) -0.0011(9) 0.0075(9) -0.0027(9)
C26 0.0319(13) 0.0273(11) 0.0287(12) -0.0006(10) 0.0077(10) -0.0002(9)
C27 0.0498(16) 0.0253(11) 0.0248(12) 0.0014(10) 0.0101(11) -0.0041(11)
C28 0.0516(17) 0.0325(13) 0.0346(14) -0.0002(11) 0.0238(12) -0.0020(11)
C29 0.0358(14) 0.0370(13) 0.0434(15) 0.0033(12) 0.0178(11) 0.0022(11)
C30 0.0325(13) 0.0321(12) 0.0261(12) 0.0013(10) 0.0060(10) -0.0002(10)
C31 0.0250(12) 0.0356(12) 0.0255(11) 0.0044(10) 0.0066(9) 0.0008(10)
C32 0.0450(15) 0.0427(14) 0.0296(13) 0.0089(11) 0.0121(11) 0.0138(12)
C33 0.0472(17) 0.0596(18) 0.0397(15) 0.0206(14) 0.0136(12) 0.0217(14)
C34 0.0343(15) 0.079(2) 0.0287(14) 0.0169(14) 0.0039(11) 0.0053(14)
C35 0.0418(16) 0.0662(19) 0.0261(13) -0.0033(13) 0.0095(11) -0.0049(14)
C36 0.0340(14) 0.0408(14) 0.0272(12) -0.0001(11) 0.0085(10) 0.0025(11)
C37 0.0237(12) 0.0280(11) 0.0314(12) -0.0008(10) 0.0079(9) -0.0026(9)
C38 0.079(2) 0.0214(12) 0.068(2) -0.0019(13) 0.0313(17) -0.0101(13)
C39 0.075(4) 0.022(2) 0.061(3) 0.001(2) 0.001(3) 0.006(2)
C39A 0.050(4) 0.028(3) 0.056(4) 0.009(3) 0.014(3) 0.004(3)

loop_
_atom_type_symbol
_atom_type_description
_atom_type_scat_dispersion_real
_atom_type_scat_dispersion_imag
_atom_type_scat_source
C C 0.0033 0.0016 'International Tables Vol C Tables 4.2.6.8 and 6.1.1.4'
H H 0.0000 0.0000 'International Tables Vol C Tables 4.2.6.8 and 6.1.1.4'
N N 0.0061 0.0033 'International Tables Vol C Tables 4.2.6.8 and 6.1.1.4'
O O 0.0106 0.0060 'International Tables Vol C Tables 4.2.6.8 and 6.1.1.4'

loop_
_geom_angle_atom_site_label_1
_geom_angle_atom_site_label_2
_geom_angle_atom_site_label_3
_geom_angle
C37 O2 C38 116.32(19)
N2 N1 C1 109.71(16)
N2 N1 C13 115.84(16)
C13 N1 C1 130.14(17)
C3 N2 N1 109.68(17)
N4 N3 C2 110.74(16)
N4 N3 C25 112.69(16)
C25 N3 C2 127.83(16)
C5 N4 N3 110.40(17)
N1 C1 C2 100.10(15)
N1 C1 C6 111.35(17)
N1 C1 C37 113.49(17)
C6 C1 C2 114.72(17)
C37 C1 C2 108.01(17)
C37 C1 C6 109.02(17)
N3 C2 C1 111.37(16)
N3 C2 C4 101.34(16)
C3 C2 N3 112.24(16)
C3 C2 C1 99.29(16)
C3 C2 C4 116.27(17)
C4 C2 C1 116.83(17)
N2 C3 C2 112.72(18)
N2 C3 C19 119.48(19)
C19 C3 C2 127.73(18)
C2 C4 H4A 111.1
C2 C4 H4B 111.1
H4A C4 H4B 109.0
C5 C4 C2 103.46(16)
C5 C4 H4A 111.1
C5 C4 H4B 111.1
N4 C5 C4 113.70(18)
N4 C5 C31 120.64(19)
C31 C5 C4 125.62(18)
C1 C6 H6A 107.6
C1 C6 H6B 107.6
H6A C6 H6B 107.1
C7 C6 C1 118.74(18)
C7 C6 H6A 107.6
C7 C6 H6B 107.6
C8 C7 C6 121.3(2)
C12 C7 C6 120.2(2)
C12 C7 C8 118.3(2)
C7 C8 H8 119.7
C9 C8 C7 120.7(2)
C9 C8 H8 119.7
C8 C9 H9 119.8
C10 C9 C8 120.4(2)
C10 C9 H9 119.8
C9 C10 H10 120.2
C11 C10 C9 119.5(2)
C11 C10 H10 120.2
C10 C11 H11 119.9
C10 C11 C12 120.2(2)
C12 C11 H11 119.9
C7 C12 C11 120.9(2)
C7 C12 H12 119.5
C11 C12 H12 119.5
C14 C13 N1 118.49(19)
C18 C13 N1 122.9(2)
C18 C13 C14 118.6(2)
C13 C14 H14 119.6
C15 C14 C13 120.7(2)
C15 C14 H14 119.6
C14 C15 H15 119.7
C16 C15 C14 120.5(2)
C16 C15 H15 119.7
C15 C16 H16 120.5
C17 C16 C15 118.9(2)
C17 C16 H16 120.5
C16 C17 H17 119.4
C16 C17 C18 121.3(2)
C18 C17 H17 119.4
C13 C18 H18 120.0
C17 C18 C13 119.9(2)
C17 C18 H18 120.0
C20 C19 C3 122.3(2)
C20 C19 C24 118.9(2)
C24 C19 C3 118.82(19)
C19 C20 H20 119.9
C21 C20 C19 120.2(2)
C21 C20 H20 119.9
C20 C21 H21 119.8
C22 C21 C20 120.3(2)
C22 C21 H21 119.8
C21 C22 H22 120.0
C23 C22 C21 120.0(2)
C23 C22 H22 120.0
C22 C23 H23 120.0
C22 C23 C24 120.0(2)
C24 C23 H23 120.0
C19 C24 H24 119.7
C23 C24 C19 120.6(2)
C23 C24 H24 119.7
C26 C25 N3 121.6(2)
C26 C25 C30 118.4(2)
C30 C25 N3 119.62(19)
C25 C26 H26 120.1
C27 C26 C25 119.8(2)
C27 C26 H26 120.1
C26 C27 H27 119.2
C28 C27 C26 121.6(2)
C28 C27 H27 119.2
C27 C28 H28 120.5
C27 C28 C29 118.9(2)
C29 C28 H28 120.5
C28 C29 H29 119.9
C28 C29 C30 120.3(2)
C30 C29 H29 119.9
C25 C30 H30 119.5
C29 C30 C25 121.0(2)
C29 C30 H30 119.5
C32 C31 C5 120.2(2)
C36 C31 C5 120.9(2)
C36 C31 C32 118.7(2)
C31 C32 H32 119.8
C33 C32 C31 120.4(2)
C33 C32 H32 119.8
C32 C33 H33 119.9
C34 C33 C32 120.2(3)
C34 C33 H33 119.9
C33 C34 H34 120.1
C33 C34 C35 119.9(2)
C35 C34 H34 120.1
C34 C35 H35 119.8
C34 C35 C36 120.4(2)
C36 C35 H35 119.8
C31 C36 H36 119.8
C35 C36 C31 120.4(2)
C35 C36 H36 119.8
O1 C37 O2 125.3(2)
O1 C37 C1 126.6(2)
O2 C37 C1 108.17(18)
O2 C38 H38A 109.1
O2 C38 H38B 109.1
O2 C38 H38C 111.8
O2 C38 H38D 111.8
O2 C38 C39A 99.8(3)
H38A C38 H38B 107.8
H38C C38 H38D 109.5
C39 C38 O2 112.4(3)
C39 C38 H38A 109.1
C39 C38 H38B 109.1
C39A C38 H38C 111.8
C39A C38 H38D 111.8
C38 C39 H39A 109.5
C38 C39 H39B 109.5
C38 C39 H39C 109.5
H39A C39 H39B 109.5
H39A C39 H39C 109.5
H39B C39 H39C 109.5
C38 C39A H39D 109.5
C38 C39A H39E 109.5
C38 C39A H39F 109.5
H39D C39A H39E 109.5
H39D C39A H39F 109.5
H39E C39A H39F 109.5

loop_
_geom_bond_atom_site_label_1
_geom_bond_atom_site_label_2
_geom_bond_distance
O1 C37 1.198(3)
O2 C37 1.340(3)
O2 C38 1.466(3)
N1 N2 1.390(2)
N1 C1 1.475(3)
N1 C13 1.410(3)
N2 C3 1.287(3)
N3 N4 1.388(2)
N3 C2 1.525(3)
N3 C25 1.431(3)
N4 C5 1.283(3)
C1 C2 1.580(3)
C1 C6 1.562(3)
C1 C37 1.530(3)
C2 C3 1.512(3)
C2 C4 1.541(3)
C3 C19 1.473(3)
C4 H4A 0.9700
C4 H4B 0.9700
C4 C5 1.501(3)
C5 C31 1.474(3)
C6 H6A 0.9700
C6 H6B 0.9700
C6 C7 1.522(3)
C7 C8 1.391(3)
C7 C12 1.389(3)
C8 H8 0.9300
C8 C9 1.390(3)
C9 H9 0.9300
C9 C10 1.382(4)
C10 H10 0.9300
C10 C11 1.377(3)
C11 H11 0.9300
C11 C12 1.391(3)
C12 H12 0.9300
C13 C14 1.392(3)
C13 C18 1.391(3)
C14 H14 0.9300
C14 C15 1.382(3)
C15 H15 0.9300
C15 C16 1.382(3)
C16 H16 0.9300
C16 C17 1.378(3)
C17 H17 0.9300
C17 C18 1.385(3)
C18 H18 0.9300
C19 C20 1.391(3)
C19 C24 1.393(3)
C20 H20 0.9300
C20 C21 1.384(3)
C21 H21 0.9300
C21 C22 1.383(3)
C22 H22 0.9300
C22 C23 1.377(3)
C23 H23 0.9300
C23 C24 1.385(3)
C24 H24 0.9300
C25 C26 1.391(3)
C25 C30 1.397(3)
C26 H26 0.9300
C26 C27 1.391(3)
C27 H27 0.9300
C27 C28 1.374(3)
C28 H28 0.9300
C28 C29 1.383(3)
C29 H29 0.9300
C29 C30 1.385(3)
C30 H30 0.9300
C31 C32 1.400(3)
C31 C36 1.383(3)
C32 H32 0.9300
C32 C33 1.381(3)
C33 H33 0.9300
C33 C34 1.377(4)
C34 H34 0.9300
C34 C35 1.378(4)
C35 H35 0.9300
C35 C36 1.383(3)
C36 H36 0.9300
C38 H38A 0.9700
C38 H38B 0.9700
C38 H38C 0.9700
C38 H38D 0.9700
C38 C39 1.446(6)
C38 C39A 1.691(7)
C39 H39A 0.9600
C39 H39B 0.9600
C39 H39C 0.9600
C39A H39D 0.9600
C39A H39E 0.9600
C39A H39F 0.9600

loop_
_geom_torsion_atom_site_label_1
_geom_torsion_atom_site_label_2
_geom_torsion_atom_site_label_3
_geom_torsion_atom_site_label_4
_geom_torsion
N1 N2 C3 C2 -3.8(2)
N1 N2 C3 C19 173.56(17)
N1 C1 C2 N3 91.89(18)
N1 C1 C2 C3 -26.53(18)
N1 C1 C2 C4 -152.36(17)
N1 C1 C6 C7 56.4(2)
N1 C1 C37 O1 3.9(3)
N1 C1 C37 O2 -176.35(17)
N1 C13 C14 C15 177.7(2)
N1 C13 C18 C17 -178.0(2)
N2 N1 C1 C2 27.3(2)
N2 N1 C1 C6 -94.4(2)
N2 N1 C1 C37 142.15(17)
N2 N1 C13 C14 -20.1(3)
N2 N1 C13 C18 160.2(2)
N2 C3 C19 C20 138.3(2)
N2 C3 C19 C24 -39.1(3)
N3 N4 C5 C4 1.7(3)
N3 N4 C5 C31 179.45(19)
N3 C2 C3 N2 -97.7(2)
N3 C2 C3 C19 85.2(2)
N3 C2 C4 C5 -4.8(2)
N3 C25 C26 C27 171.5(2)
N3 C25 C30 C29 -170.6(2)
N4 N3 C2 C1 131.08(17)
N4 N3 C2 C3 -118.59(18)
N4 N3 C2 C4 6.1(2)
N4 N3 C25 C26 -157.41(19)
N4 N3 C25 C30 15.3(3)
N4 C5 C31 C32 11.0(3)
N4 C5 C31 C36 -164.0(2)
C1 N1 N2 C3 -16.3(2)
C1 N1 C13 C14 -174.1(2)
C1 N1 C13 C18 6.2(3)
C1 C2 C3 N2 20.1(2)
C1 C2 C3 C19 -157.0(2)
C1 C2 C4 C5 -125.96(18)
C1 C6 C7 C8 -74.9(3)
C1 C6 C7 C12 111.3(2)
C2 N3 N4 C5 -5.2(2)
C2 N3 C25 C26 58.4(3)
C2 N3 C25 C30 -128.8(2)
C2 C1 C6 C7 -56.4(2)
C2 C1 C37 O1 113.9(2)
C2 C1 C37 O2 -66.3(2)
C2 C3 C19 C20 -44.7(3)
C2 C3 C19 C24 137.9(2)
C2 C4 C5 N4 2.3(2)
C2 C4 C5 C31 -175.3(2)
C3 C2 C4 C5 117.21(19)
C3 C19 C20 C21 -174.6(2)
C3 C19 C24 C23 175.1(2)
C4 C2 C3 N2 146.32(19)
C4 C2 C3 C19 -30.8(3)
C4 C5 C31 C32 -171.5(2)
C4 C5 C31 C36 13.5(3)
C5 C31 C32 C33 -173.0(2)
C5 C31 C36 C35 172.7(2)
C6 C1 C2 N3 -148.83(17)
C6 C1 C2 C3 92.75(19)
C6 C1 C2 C4 -33.1(2)
C6 C1 C37 O1 -120.8(2)
C6 C1 C37 O2 58.9(2)
C6 C7 C8 C9 -175.1(2)
C6 C7 C12 C11 174.9(2)
C7 C8 C9 C10 0.6(4)
C8 C7 C12 C11 1.0(3)
C8 C9 C10 C11 0.3(4)
C9 C10 C11 C12 -0.6(4)
C10 C11 C12 C7 -0.1(4)
C12 C7 C8 C9 -1.3(3)
C13 N1 N2 C3 -175.41(18)
C13 N1 C1 C2 -177.5(2)
C13 N1 C1 C6 60.8(3)
C13 N1 C1 C37 -62.6(3)
C13 C14 C15 C16 1.1(4)
C14 C13 C18 C17 2.3(3)
C14 C15 C16 C17 0.7(4)
C15 C16 C17 C18 -1.0(4)
C16 C17 C18 C13 -0.5(4)
C18 C13 C14 C15 -2.6(3)
C19 C20 C21 C22 -1.0(3)
C20 C19 C24 C23 -2.4(3)
C20 C21 C22 C23 -1.3(4)
C21 C22 C23 C24 1.7(4)
C22 C23 C24 C19 0.1(4)
C24 C19 C20 C21 2.8(3)
C25 N3 N4 C5 -155.53(18)
C25 N3 C2 C1 -84.2(2)
C25 N3 C2 C3 26.1(3)
C25 N3 C2 C4 150.9(2)
C25 C26 C27 C28 -0.6(3)
C26 C25 C30 C29 2.3(3)
C26 C27 C28 C29 1.6(3)
C27 C28 C29 C30 -0.6(4)
C28 C29 C30 C25 -1.4(4)
C30 C25 C26 C27 -1.3(3)
C31 C32 C33 C34 -0.4(4)
C32 C31 C36 C35 -2.3(4)
C32 C33 C34 C35 -1.0(4)
C33 C34 C35 C36 0.8(4)
C34 C35 C36 C31 0.9(4)
C36 C31 C32 C33 2.1(4)
C37 O2 C38 C39 -69.7(4)
C37 O2 C38 C39A -159.5(3)
C37 C1 C2 N3 -27.0(2)
C37 C1 C2 C3 -145.45(17)
C37 C1 C2 C4 88.7(2)
C37 C1 C6 C7 -177.63(18)
C38 O2 C37 O1 -10.5(3)
C38 O2 C37 C1 169.8(2)
